data_7032739
loop_
_publ_author_name
'Blundell, Toby J.'
'Hastings, Fiona R.'
'Gridley, Benjamin M.'
'Moxey, Graeme J.'
'Lewis, William'
'Blake, Alexander J.'
'Kays, Deborah L.'

_publ_section_title
;
 Ligand influences on homoleptic Group 12 m-terphenyl complexes.
;
_journal_issue 38
_journal_name_full 'Dalton transactions (Cambridge, England : 2003)'
_journal_page_first 14257
_journal_page_last 14264
_journal_paper_doi 10.1039/c4dt00647j
_journal_volume 43
_journal_year 2014
_chemical_formula_moiety 'C28 H33 I'
_chemical_formula_sum 'C28 H33 I'
_chemical_formula_weight 496.44
_chemical_name_systematic
;
 ?
;
_space_group_crystal_system triclinic
_space_group_IT_number 2
_space_group_name_Hall '-P 1'
_space_group_name_H-M_alt 'P -1'
_symmetry_space_group_name_Hall '-P 1'
_symmetry_space_group_name_H-M 'P -1'
_atom_sites_solution_hydrogens geom
_atom_sites_solution_primary heavy
_atom_sites_solution_secondary difmap
_audit_creation_date 2013-08-07
_audit_creation_method
;
  Olex2 1.2
  (compiled Apr 23 2013 17:59:47, GUI svn.r4466)
;
_cell_angle_alpha 73.294(4)
_cell_angle_beta 77.896(4)
_cell_angle_gamma 77.855(4)
_cell_formula_units_Z 2
_cell_length_a 8.708(2)
_cell_length_b 9.292(3)
_cell_length_c 15.373(4)
_cell_measurement_reflns_used 8952
_cell_measurement_temperature 90(2)
_cell_measurement_theta_max 27.38
_cell_measurement_theta_min 2.32
_cell_volume 1149.9(5)
_computing_cell_refinement 'Bruker SAINT version 6.36A (Bruker, 2002)'
_computing_data_collection 'Bruker SMART version 5.625 (Bruker, 2001)'
_computing_data_reduction 'Bruker SAINT; SHELXTL (Sheldrick, 2008)'
_computing_molecular_graphics
;
O. V. Dolomanov, L. J. Bourhis, R. J. Gildea, J. A. K. Howard and H. Puschmann,
OLEX2: a complete structure solution, refinement and analysis program.
J. Appl. Cryst. (2009). 42, 339-341.
;
_computing_publication_material
;
O. V. Dolomanov, L. J. Bourhis, R. J. Gildea, J. A. K. Howard and H. Puschmann,
OLEX2: a complete structure solution, refinement and analysis program.
J. Appl. Cryst. (2009). 42, 339-341.
;
_computing_structure_refinement
;
SHELXL, G.M. Sheldrick, Acta Cryst.
(2008). A64, 112-122
;
_computing_structure_solution
;
SHELXS, G.M. Sheldrick, Acta Cryst.
(2008). A64, 112-122
;
_diffrn_ambient_temperature 90.15
_diffrn_detector_area_resol_mean 8.366
_diffrn_measured_fraction_theta_full 0.989
_diffrn_measured_fraction_theta_max 0.967
_diffrn_measurement_device_type 'Bruker SMART APEX CCD area detector'
_diffrn_measurement_method \w
_diffrn_radiation_monochromator graphite
_diffrn_radiation_type MoK\a
_diffrn_radiation_wavelength 0.71073
_diffrn_reflns_av_R_equivalents 0.0256
_diffrn_reflns_av_unetI/netI 0.0309
_diffrn_reflns_Laue_measured_fraction_full 0.989
_diffrn_reflns_Laue_measured_fraction_max 0.967
_diffrn_reflns_limit_h_max 11
_diffrn_reflns_limit_h_min -11
_diffrn_reflns_limit_k_max 11
_diffrn_reflns_limit_k_min -11
_diffrn_reflns_limit_l_max 19
_diffrn_reflns_limit_l_min -19
_diffrn_reflns_number 9719
_diffrn_reflns_point_group_measured_fraction_full 0.989
_diffrn_reflns_point_group_measured_fraction_max 0.967
_diffrn_reflns_theta_full 25.242
_diffrn_reflns_theta_max 27.379
_diffrn_reflns_theta_min 2.318
_diffrn_standards_number 0
_exptl_absorpt_coefficient_mu 1.404
_exptl_absorpt_correction_T_max 0.7456
_exptl_absorpt_correction_T_min 0.5400
_exptl_absorpt_correction_type multi-scan
_exptl_absorpt_process_details
;
SADABS-2007/2 (Bruker,2007) was used for absorption correction.
wR2(int) was 0.0760 before and 0.0319 after correction.
The Ratio of minimum to maximum transmission is 0.7242.
The \l/2 correction factor is 0.0015.
;
_exptl_crystal_colour 'clear colourless'
_exptl_crystal_colour_lustre clear
_exptl_crystal_colour_primary colourless
_exptl_crystal_density_diffrn 1.434
_exptl_crystal_description BLOCK
_exptl_crystal_F_000 508
_exptl_crystal_size_max 0.65
_exptl_crystal_size_mid 0.45
_exptl_crystal_size_min 0.23
_refine_diff_density_max 1.609
_refine_diff_density_min -1.459
_refine_diff_density_rms 0.147
_refine_ls_extinction_method none
_refine_ls_goodness_of_fit_ref 1.072
_refine_ls_hydrogen_treatment constr
_refine_ls_matrix_type full
_refine_ls_number_parameters 272
_refine_ls_number_reflns 5041
_refine_ls_number_restraints 0
_refine_ls_restrained_S_all 1.072
_refine_ls_R_factor_all 0.0336
_refine_ls_R_factor_gt 0.0329
_refine_ls_shift/su_max 0.000
_refine_ls_shift/su_mean 0.000
_refine_ls_structure_factor_coef Fsqd
_refine_ls_weighting_details
;
 w=1/[\s^2^(Fo^2^)+(0.0616P)^2^+0.8218P]
 where P=(Fo^2^+2Fc^2^)/3
;
_refine_ls_weighting_scheme calc
_refine_ls_wR_factor_gt 0.0891
_refine_ls_wR_factor_ref 0.0900
_reflns_Friedel_coverage 0.000
_reflns_number_gt 4872
_reflns_number_total 5041
_reflns_threshold_expression 'I > 2\s(I)'
_cod_data_source_file c4dt00647j2.cif
_cod_data_source_block 3
_cod_database_code 7032739
_nottingham_internal_coll_name ARDLKB
_nottingham_internal_coll_number 11164
_nottingham_internal_coll_client AR/DLK
_nottingham_internal_coll_type sphere
_nottingham_internal_coll_frame_time 30
_nottingham_internal_coll_frame_width 0.3
_nottingham_internal_coll_frame_method \w
_nottingham_internal_coll_user WL
_nottingham_internal_coll_date 11/2/2012
_nottingham_internal_coll_location NOTTS
_nottingham_internal_process_user WL
_nottingham_internal_process_date 13/02/2012
_nottingham_internal_solution_user TB
_nottingham_internal_solution_date 07/08/2013
_nottingham_internal_refinement_user TB
_nottingham_internal_refinement_date 07/08/2013
_nottingham_internal_validation_user WL
_nottingham_internal_validation_date 27/9/2013
_nottingham_internal_archive_date 27/9/2013
_olex2_refinement_description
;
1. Fixed Uiso
 At 1.2 times of:
  All C(H) groups
 At 1.5 times of:
  All C(H,H,H) groups
2.a Aromatic/amide H refined with riding coordinates:
 C3(H3), C4(H4), C5(H5)
2.b Idealised Me refined as rotating group:
 C13(H13A,H13B,H13C), C14(H14A,H14B,H14C), C15(H15A,H15B,H15C), C16(H16A,H16B,
 H16C), C17(H17A,H17B,H17C), C24(H24A,H24B,H24C), C25(H25A,H25B,H25C), C26(H26A,
 H26B,H26C), C27(H27A,H27B,H27C), C28(H28A,H28B,H28C)
;
_shelx_space_group_comment
;
The symmetry employed for this shelxl refinement is uniquely defined
by the following loop, which should always be used as a source of
symmetry information in preference to the above space-group names.
They are only intended as comments.
;
_shelxl_version_number 2013-2

loop_
_space_group_symop_operation_xyz
'x, y, z'
'-x, -y, -z'

loop_
_atom_site_label
_atom_site_type_symbol
_atom_site_fract_x
_atom_site_fract_y
_atom_site_fract_z
_atom_site_U_iso_or_equiv
_atom_site_adp_type
_atom_site_occupancy
_atom_site_site_symmetry_order
_atom_site_calc_flag
_atom_site_refinement_flags_posn
_atom_site_refinement_flags_adp
I1 I 0.96185(2) 0.93997(2) 0.62751(2) 0.02219(8) Uani 1 1 d . .
C1 C 0.7907(3) 1.0084(3) 0.73259(16) 0.0201(4) Uani 1 1 d . .
C2 C 0.8123(3) 0.9365(3) 0.82401(16) 0.0209(4) Uani 1 1 d . .
C3 C 0.7031(3) 0.9868(3) 0.89371(16) 0.0230(4) Uani 1 1 d . .
H3 H 0.7157 0.9404 0.9560 0.028 Uiso 1 1 calc R U
C4 C 0.5768(3) 1.1026(3) 0.87422(18) 0.0252(5) Uani 1 1 d . .
H4 H 0.5044 1.1363 0.9226 0.030 Uiso 1 1 calc R U
C5 C 0.5569(3) 1.1691(3) 0.78334(17) 0.0234(5) Uani 1 1 d . .
H5 H 0.4689 1.2473 0.7702 0.028 Uiso 1 1 calc R U
C6 C 0.6627(3) 1.1241(3) 0.71068(16) 0.0208(4) Uani 1 1 d . .
C7 C 0.9474(3) 0.8147(3) 0.84871(16) 0.0205(4) Uani 1 1 d . .
C8 C 0.9426(3) 0.6635(3) 0.84873(16) 0.0219(4) Uani 1 1 d . .
C9 C 1.0699(3) 0.5500(3) 0.87390(16) 0.0243(5) Uani 1 1 d . .
C10 C 1.2001(3) 0.5854(3) 0.89909(17) 0.0248(5) Uani 1 1 d . .
C11 C 1.2056(3) 0.7357(3) 0.89762(16) 0.0231(5) Uani 1 1 d . .
C12 C 1.0793(3) 0.8508(3) 0.87179(16) 0.0209(4) Uani 1 1 d . .
C13 C 0.8025(3) 0.6260(3) 0.8203(2) 0.0293(5) Uani 1 1 d . .
H13A H 0.8379 0.5925 0.7634 0.044 Uiso 1 1 calc R U
H13B H 0.7208 0.7167 0.8101 0.044 Uiso 1 1 calc R U
H13C H 0.7581 0.5444 0.8690 0.044 Uiso 1 1 calc R U
C14 C 1.0678(4) 0.3875(3) 0.8747(2) 0.0319(6) Uani 1 1 d . .
H14A H 1.0470 0.3269 0.9384 0.048 Uiso 1 1 calc R U
H14B H 1.1711 0.3450 0.8445 0.048 Uiso 1 1 calc R U
H14C H 0.9840 0.3851 0.8416 0.048 Uiso 1 1 calc R U
C15 C 1.3362(4) 0.4608(3) 0.9270(2) 0.0329(6) Uani 1 1 d . .
H15A H 1.4003 0.4323 0.8722 0.049 Uiso 1 1 calc R U
H15B H 1.2939 0.3719 0.9694 0.049 Uiso 1 1 calc R U
H15C H 1.4027 0.4974 0.9575 0.049 Uiso 1 1 calc R U
C16 C 1.3467(3) 0.7740(3) 0.9245(2) 0.0334(6) Uani 1 1 d . .
H16A H 1.3341 0.8843 0.9157 0.050 Uiso 1 1 calc R U
H16B H 1.4446 0.7399 0.8860 0.050 Uiso 1 1 calc R U
H16C H 1.3529 0.7226 0.9893 0.050 Uiso 1 1 calc R U
C17 C 1.0846(3) 1.0139(3) 0.86735(18) 0.0261(5) Uani 1 1 d . .
H17A H 1.0643 1.0276 0.9299 0.039 Uiso 1 1 calc R U
H17B H 1.0032 1.0812 0.8326 0.039 Uiso 1 1 calc R U
H17C H 1.1898 1.0388 0.8367 0.039 Uiso 1 1 calc R U
C18 C 0.6307(3) 1.1972(3) 0.61450(17) 0.0202(4) Uani 1 1 d . .
C19 C 0.5030(3) 1.1618(3) 0.58644(16) 0.0211(4) Uani 1 1 d . .
C20 C 0.4710(3) 1.2298(3) 0.49683(17) 0.0221(4) Uani 1 1 d . .
C21 C 0.5714(3) 1.3259(3) 0.43425(17) 0.0236(5) Uani 1 1 d . .
C22 C 0.6964(3) 1.3645(3) 0.46345(17) 0.0236(5) Uani 1 1 d . .
C23 C 0.7248(3) 1.3024(3) 0.55416(17) 0.0223(4) Uani 1 1 d . .
C24 C 0.3988(3) 1.0515(3) 0.65052(18) 0.0259(5) Uani 1 1 d . .
H24A H 0.4525 0.9914 0.7026 0.039 Uiso 1 1 calc R U
H24B H 0.3790 0.9834 0.6173 0.039 Uiso 1 1 calc R U
H24C H 0.2975 1.1082 0.6733 0.039 Uiso 1 1 calc R U
C25 C 0.3268(3) 1.1982(3) 0.46996(19) 0.0289(5) Uani 1 1 d . .
H25A H 0.3478 1.0951 0.4612 0.043 Uiso 1 1 calc R U
H25B H 0.3035 1.2721 0.4125 0.043 Uiso 1 1 calc R U
H25C H 0.2353 1.2071 0.5187 0.043 Uiso 1 1 calc R U
C26 C 0.5462(4) 1.3898(3) 0.33500(19) 0.0300(6) Uani 1 1 d . .
H26A H 0.4891 1.3237 0.3185 0.045 Uiso 1 1 calc R U
H26B H 0.6495 1.3950 0.2949 0.045 Uiso 1 1 calc R U
H26C H 0.4835 1.4922 0.3274 0.045 Uiso 1 1 calc R U
C27 C 0.7982(3) 1.4743(3) 0.39686(19) 0.0304(6) Uani 1 1 d . .
H27A H 0.8861 1.4807 0.4256 0.046 Uiso 1 1 calc R U
H27B H 0.7335 1.5751 0.3805 0.046 Uiso 1 1 calc R U
H27C H 0.8411 1.4383 0.3412 0.046 Uiso 1 1 calc R U
C28 C 0.8530(3) 1.3509(3) 0.58712(19) 0.0284(5) Uani 1 1 d . .
H28A H 0.8486 1.3064 0.6535 0.043 Uiso 1 1 calc R U
H28B H 0.8360 1.4621 0.5744 0.043 Uiso 1 1 calc R U
H28C H 0.9575 1.3155 0.5549 0.043 Uiso 1 1 calc R U

loop_
_atom_site_aniso_label
_atom_site_aniso_U_11
_atom_site_aniso_U_22
_atom_site_aniso_U_33
_atom_site_aniso_U_23
_atom_site_aniso_U_13
_atom_site_aniso_U_12
I1 0.02083(11) 0.02285(11) 0.02063(11) -0.00518(7) -0.00093(7) -0.00147(7)
C1 0.0207(11) 0.0174(10) 0.0212(10) -0.0038(8) -0.0017(8) -0.0040(8)
C2 0.0220(11) 0.0171(10) 0.0231(11) -0.0045(8) -0.0029(8) -0.0037(8)
C3 0.0266(12) 0.0197(11) 0.0193(10) -0.0023(8) -0.0022(9) -0.0011(9)
C4 0.0262(12) 0.0224(11) 0.0226(12) -0.0059(9) 0.0021(9) -0.0003(9)
C5 0.0223(11) 0.0176(10) 0.0260(11) -0.0024(9) -0.0027(9) 0.0003(8)
C6 0.0215(11) 0.0166(10) 0.0227(11) -0.0023(8) -0.0028(8) -0.0037(8)
C7 0.0241(11) 0.0162(10) 0.0196(10) -0.0014(8) -0.0058(9) -0.0020(8)
C8 0.0236(11) 0.0186(11) 0.0215(11) -0.0038(8) 0.0000(8) -0.0044(8)
C9 0.0312(12) 0.0164(11) 0.0203(12) -0.0018(9) 0.0015(9) -0.0025(9)
C10 0.0269(12) 0.0200(11) 0.0205(11) -0.0011(9) -0.0008(9) 0.0025(9)
C11 0.0235(11) 0.0222(11) 0.0206(11) -0.0024(9) -0.0032(9) -0.0017(9)
C12 0.0241(11) 0.0170(10) 0.0190(10) -0.0025(8) -0.0012(8) -0.0031(8)
C13 0.0298(13) 0.0239(12) 0.0353(14) -0.0074(10) -0.0032(11) -0.0091(10)
C14 0.0412(15) 0.0146(11) 0.0356(14) -0.0057(10) -0.0014(12) -0.0009(10)
C15 0.0332(15) 0.0258(13) 0.0327(14) -0.0032(11) -0.0079(11) 0.0075(11)
C16 0.0274(13) 0.0327(14) 0.0401(15) -0.0062(11) -0.0135(11) -0.0009(10)
C17 0.0304(13) 0.0185(11) 0.0297(12) -0.0048(9) -0.0036(10) -0.0072(9)
C18 0.0195(11) 0.0168(10) 0.0212(11) -0.0022(8) -0.0025(8) -0.0003(8)
C19 0.0201(11) 0.0153(10) 0.0251(11) -0.0029(8) -0.0018(9) -0.0018(8)
C20 0.0218(11) 0.0175(10) 0.0261(11) -0.0048(9) -0.0054(9) -0.0006(8)
C21 0.0279(12) 0.0162(10) 0.0233(11) -0.0024(8) -0.0033(9) -0.0010(9)
C22 0.0253(11) 0.0153(10) 0.0258(12) -0.0009(9) -0.0011(9) -0.0027(8)
C23 0.0205(11) 0.0187(10) 0.0262(11) -0.0049(9) -0.0018(9) -0.0024(8)
C24 0.0225(11) 0.0262(12) 0.0272(12) -0.0030(9) -0.0007(9) -0.0085(9)
C25 0.0259(12) 0.0264(12) 0.0345(13) -0.0055(10) -0.0102(10) -0.0023(9)
C26 0.0363(14) 0.0252(13) 0.0244(12) 0.0001(10) -0.0070(10) -0.0029(10)
C27 0.0356(14) 0.0241(12) 0.0277(13) 0.0007(10) -0.0005(11) -0.0114(10)
C28 0.0273(12) 0.0227(11) 0.0346(13) -0.0028(10) -0.0065(10) -0.0073(9)

loop_
_atom_type_symbol
_atom_type_description
_atom_type_scat_dispersion_real
_atom_type_scat_dispersion_imag
_atom_type_scat_source
C C 0.0033 0.0016 'International Tables Vol C Tables 4.2.6.8 and 6.1.1.4'
H H 0.0000 0.0000 'International Tables Vol C Tables 4.2.6.8 and 6.1.1.4'
I I -0.4742 1.8119 'International Tables Vol C Tables 4.2.6.8 and 6.1.1.4'

loop_
_geom_angle_atom_site_label_1
_geom_angle_atom_site_label_2
_geom_angle_atom_site_label_3
_geom_angle
C2 C1 I1 117.66(17)
C6 C1 I1 120.22(17)
C6 C1 C2 122.1(2)
C1 C2 C7 123.0(2)
C3 C2 C1 117.7(2)
C3 C2 C7 119.2(2)
C2 C3 H3 119.2
C4 C3 C2 121.5(2)
C4 C3 H3 119.2
C3 C4 H4 120.3
C3 C4 C5 119.3(2)
C5 C4 H4 120.3
C4 C5 H5 119.1
C4 C5 C6 121.7(2)
C6 C5 H5 119.1
C1 C6 C18 123.6(2)
C5 C6 C1 117.5(2)
C5 C6 C18 118.8(2)
C8 C7 C2 120.0(2)
C12 C7 C2 119.4(2)
C12 C7 C8 120.6(2)
C7 C8 C13 120.5(2)
C9 C8 C7 119.0(2)
C9 C8 C13 120.5(2)
C8 C9 C10 120.3(2)
C8 C9 C14 120.2(2)
C10 C9 C14 119.5(2)
C9 C10 C11 120.5(2)
C9 C10 C15 119.6(2)
C11 C10 C15 119.9(2)
C10 C11 C16 120.4(2)
C12 C11 C10 119.7(2)
C12 C11 C16 119.9(2)
C7 C12 C17 119.6(2)
C11 C12 C7 119.8(2)
C11 C12 C17 120.6(2)
C8 C13 H13A 109.5
C8 C13 H13B 109.5
C8 C13 H13C 109.5
H13A C13 H13B 109.5
H13A C13 H13C 109.5
H13B C13 H13C 109.5
C9 C14 H14A 109.5
C9 C14 H14B 109.5
C9 C14 H14C 109.5
H14A C14 H14B 109.5
H14A C14 H14C 109.5
H14B C14 H14C 109.5
C10 C15 H15A 109.5
C10 C15 H15B 109.5
C10 C15 H15C 109.5
H15A C15 H15B 109.5
H15A C15 H15C 109.5
H15B C15 H15C 109.5
C11 C16 H16A 109.5
C11 C16 H16B 109.5
C11 C16 H16C 109.5
H16A C16 H16B 109.5
H16A C16 H16C 109.5
H16B C16 H16C 109.5
C12 C17 H17A 109.5
C12 C17 H17B 109.5
C12 C17 H17C 109.5
H17A C17 H17B 109.5
H17A C17 H17C 109.5
H17B C17 H17C 109.5
C19 C18 C6 118.8(2)
C19 C18 C23 120.7(2)
C23 C18 C6 120.5(2)
C18 C19 C24 121.6(2)
C20 C19 C18 119.5(2)
C20 C19 C24 118.9(2)
C19 C20 C21 120.1(2)
C19 C20 C25 118.6(2)
C21 C20 C25 121.3(2)
C20 C21 C22 120.1(2)
C20 C21 C26 120.6(2)
C22 C21 C26 119.3(2)
C21 C22 C27 119.6(2)
C23 C22 C21 120.1(2)
C23 C22 C27 120.3(2)
C18 C23 C28 120.6(2)
C22 C23 C18 119.3(2)
C22 C23 C28 120.0(2)
C19 C24 H24A 109.5
C19 C24 H24B 109.5
C19 C24 H24C 109.5
H24A C24 H24B 109.5
H24A C24 H24C 109.5
H24B C24 H24C 109.5
C20 C25 H25A 109.5
C20 C25 H25B 109.5
C20 C25 H25C 109.5
H25A C25 H25B 109.5
H25A C25 H25C 109.5
H25B C25 H25C 109.5
C21 C26 H26A 109.5
C21 C26 H26B 109.5
C21 C26 H26C 109.5
H26A C26 H26B 109.5
H26A C26 H26C 109.5
H26B C26 H26C 109.5
C22 C27 H27A 109.5
C22 C27 H27B 109.5
C22 C27 H27C 109.5
H27A C27 H27B 109.5
H27A C27 H27C 109.5
H27B C27 H27C 109.5
C23 C28 H28A 109.5
C23 C28 H28B 109.5
C23 C28 H28C 109.5
H28A C28 H28B 109.5
H28A C28 H28C 109.5
H28B C28 H28C 109.5

loop_
_geom_bond_atom_site_label_1
_geom_bond_atom_site_label_2
_geom_bond_distance
I1 C1 2.102(2)
C1 C2 1.405(3)
C1 C6 1.398(3)
C2 C3 1.394(3)
C2 C7 1.480(3)
C3 H3 0.9500
C3 C4 1.383(3)
C4 H4 0.9500
C4 C5 1.387(4)
C5 H5 0.9500
C5 C6 1.395(3)
C6 C18 1.497(3)
C7 C8 1.414(3)
C7 C12 1.400(3)
C8 C9 1.395(3)
C8 C13 1.514(3)
C9 C10 1.399(4)
C9 C14 1.510(3)
C10 C11 1.402(3)
C10 C15 1.510(3)
C11 C12 1.398(3)
C11 C16 1.513(4)
C12 C17 1.507(3)
C13 H13A 0.9800
C13 H13B 0.9800
C13 H13C 0.9800
C14 H14A 0.9800
C14 H14B 0.9800
C14 H14C 0.9800
C15 H15A 0.9800
C15 H15B 0.9800
C15 H15C 0.9800
C16 H16A 0.9800
C16 H16B 0.9800
C16 H16C 0.9800
C17 H17A 0.9800
C17 H17B 0.9800
C17 H17C 0.9800
C18 C19 1.402(3)
C18 C23 1.409(3)
C19 C20 1.401(3)
C19 C24 1.510(3)
C20 C21 1.403(3)
C20 C25 1.509(3)
C21 C22 1.405(3)
C21 C26 1.515(3)
C22 C23 1.400(3)
C22 C27 1.508(3)
C23 C28 1.512(3)
C24 H24A 0.9800
C24 H24B 0.9800
C24 H24C 0.9800
C25 H25A 0.9800
C25 H25B 0.9800
C25 H25C 0.9800
C26 H26A 0.9800
C26 H26B 0.9800
C26 H26C 0.9800
C27 H27A 0.9800
C27 H27B 0.9800
C27 H27C 0.9800
C28 H28A 0.9800
C28 H28B 0.9800
C28 H28C 0.9800

loop_
_geom_torsion_atom_site_label_1
_geom_torsion_atom_site_label_2
_geom_torsion_atom_site_label_3
_geom_torsion_atom_site_label_4
_geom_torsion
I1 C1 C2 C3 176.97(17)
I1 C1 C2 C7 -1.0(3)
I1 C1 C6 C5 -177.23(17)
I1 C1 C6 C18 5.1(3)
C1 C2 C3 C4 0.5(4)
C1 C2 C7 C8 -80.4(3)
C1 C2 C7 C12 99.5(3)
C1 C6 C18 C19 106.7(3)
C1 C6 C18 C23 -74.9(3)
C2 C1 C6 C5 1.2(3)
C2 C1 C6 C18 -176.4(2)
C2 C3 C4 C5 0.9(4)
C2 C7 C8 C9 -178.8(2)
C2 C7 C8 C13 2.2(4)
C2 C7 C12 C11 178.3(2)
C2 C7 C12 C17 -2.5(3)
C3 C2 C7 C8 101.6(3)
C3 C2 C7 C12 -78.5(3)
C3 C4 C5 C6 -1.2(4)
C4 C5 C6 C1 0.1(4)
C4 C5 C6 C18 177.9(2)
C5 C6 C18 C19 -70.9(3)
C5 C6 C18 C23 107.5(3)
C6 C1 C2 C3 -1.5(3)
C6 C1 C2 C7 -179.5(2)
C6 C18 C19 C20 179.7(2)
C6 C18 C19 C24 -0.5(3)
C6 C18 C23 C22 177.5(2)
C6 C18 C23 C28 -3.8(3)
C7 C2 C3 C4 178.5(2)
C7 C8 C9 C10 0.3(3)
C7 C8 C9 C14 179.9(2)
C8 C7 C12 C11 -1.8(4)
C8 C7 C12 C17 177.4(2)
C8 C9 C10 C11 -1.3(4)
C8 C9 C10 C15 179.4(2)
C9 C10 C11 C12 0.7(4)
C9 C10 C11 C16 -179.8(2)
C10 C11 C12 C7 0.8(3)
C10 C11 C12 C17 -178.4(2)
C12 C7 C8 C9 1.3(4)
C12 C7 C8 C13 -177.7(2)
C13 C8 C9 C10 179.2(2)
C13 C8 C9 C14 -1.1(4)
C14 C9 C10 C11 179.1(2)
C14 C9 C10 C15 -0.2(4)
C15 C10 C11 C12 -180.0(2)
C15 C10 C11 C16 -0.4(4)
C16 C11 C12 C7 -178.7(2)
C16 C11 C12 C17 2.1(3)
C18 C19 C20 C21 3.5(3)
C18 C19 C20 C25 -176.1(2)
C19 C18 C23 C22 -4.2(4)
C19 C18 C23 C28 174.5(2)
C19 C20 C21 C22 -5.5(4)
C19 C20 C21 C26 175.0(2)
C20 C21 C22 C23 2.5(4)
C20 C21 C22 C27 -176.8(2)
C21 C22 C23 C18 2.2(3)
C21 C22 C23 C28 -176.5(2)
C23 C18 C19 C20 1.3(4)
C23 C18 C19 C24 -178.9(2)
C24 C19 C20 C21 -176.3(2)
C24 C19 C20 C25 4.1(3)
C25 C20 C21 C22 174.1(2)
C25 C20 C21 C26 -5.4(4)
C26 C21 C22 C23 -177.9(2)
C26 C21 C22 C27 2.8(4)
C27 C22 C23 C18 -178.4(2)
C27 C22 C23 C28 2.9(4)
